data_4066299
loop_
_publ_author_name
'Birkmann, Birgit'
'Voss, Tanja'
'Geier, Stephen J.'
'Ullrich, Matthias'
'Kehr, Gerald'
'Erker, Gerhard'
'Stephan, Douglas W.'

_publ_section_title
;
 Frustrated Lewis Pairs and Ring-Opening of THF, Dioxane, and
 Thioxane&#x2020;
;
_journal_issue 21
_journal_name_full Organometallics
_journal_page_first 5310
_journal_paper_doi 10.1021/om1003896
_journal_volume 29
_journal_year 2010
_chemical_formula_sum 'C62 H50 B2 Br F30 N2 O2'
_chemical_formula_weight 1526.57
_chemical_name_systematic
; 
 ? 
;
_space_group_IT_number 2
_symmetry_cell_setting triclinic
_symmetry_space_group_name_Hall '-P 1'
_symmetry_space_group_name_H-M 'P -1'
_atom_sites_solution_hydrogens geom
_atom_sites_solution_primary direct
_atom_sites_solution_secondary difmap
_audit_creation_method SHELXL-97
_cell_angle_alpha 67.466(3)
_cell_angle_beta 80.503(3)
_cell_angle_gamma 83.416(3)
_cell_formula_units_Z 1
_cell_length_a 10.0758(6)
_cell_length_b 13.0173(8)
_cell_length_c 13.2239(7)
_cell_measurement_temperature 150(2)
_cell_volume 1577.55(16)
_computing_structure_refinement 'SHELXL-97 (Sheldrick, 1997)'
_computing_structure_solution 'SHELXS-97 (Sheldrick, 1990)'
_diffrn_ambient_temperature 150(2)
_diffrn_measured_fraction_theta_full 0.989
_diffrn_measured_fraction_theta_max 0.989
_diffrn_radiation_monochromator graphite
_diffrn_radiation_source 'fine-focus sealed tube'
_diffrn_radiation_type MoK\a
_diffrn_radiation_wavelength 0.71073
_diffrn_reflns_av_R_equivalents 0.0315
_diffrn_reflns_av_sigmaI/netI 0.0366
_diffrn_reflns_limit_h_max 14
_diffrn_reflns_limit_h_min -14
_diffrn_reflns_limit_k_max 18
_diffrn_reflns_limit_k_min -18
_diffrn_reflns_limit_l_max 18
_diffrn_reflns_limit_l_min -18
_diffrn_reflns_number 35031
_diffrn_reflns_theta_full 30.51
_diffrn_reflns_theta_max 30.51
_diffrn_reflns_theta_min 1.68
_exptl_absorpt_coefficient_mu 0.786
_exptl_absorpt_correction_T_max 0.8276
_exptl_absorpt_correction_T_min 0.8276
_exptl_absorpt_correction_type multi-scan
_exptl_absorpt_process_details SADABS
_exptl_crystal_density_diffrn 1.607
_exptl_crystal_density_method 'not measured'
_exptl_crystal_description block
_exptl_crystal_F_000 767
_exptl_crystal_size_max 0.25
_exptl_crystal_size_mid 0.25
_exptl_crystal_size_min 0.25
_refine_diff_density_max 1.264
_refine_diff_density_min -0.556
_refine_diff_density_rms 0.057
_refine_ls_extinction_method none
_refine_ls_goodness_of_fit_ref 1.046
_refine_ls_hydrogen_treatment noref
_refine_ls_matrix_type full
_refine_ls_number_parameters 454
_refine_ls_number_reflns 9534
_refine_ls_number_restraints 0
_refine_ls_restrained_S_all 1.046
_refine_ls_R_factor_all 0.0822
_refine_ls_R_factor_gt 0.0497
_refine_ls_shift/su_max 0.000
_refine_ls_shift/su_mean 0.000
_refine_ls_structure_factor_coef Fsqd
_refine_ls_weighting_details 'calc w=1/[\s^2^(Fo^2^)+(0.0628P)^2^+0.6444P] where P=(Fo^2^+2Fc^2^)/3'
_refine_ls_weighting_scheme calc
_refine_ls_wR_factor_gt 0.1257
_refine_ls_wR_factor_ref 0.1408
_reflns_number_gt 6396
_reflns_number_total 9534
_reflns_threshold_expression >2sigma(I)
_cod_data_source_file om1003896_si_002.cif
_cod_data_source_block bb022_0m
_cod_original_sg_symbol_H-M P-1
_cod_database_code 4066299

loop_
_symmetry_equiv_pos_as_xyz
'x, y, z'
'-x, -y, -z'

loop_
_atom_site_label
_atom_site_type_symbol
_atom_site_fract_x
_atom_site_fract_y
_atom_site_fract_z
_atom_site_U_iso_or_equiv
_atom_site_adp_type
_atom_site_occupancy
_atom_site_symmetry_multiplicity
_atom_site_calc_flag
_atom_site_refinement_flags
B1 B 0.77174(18) 0.80283(16) 0.78741(16) 0.0234(4) Uani 1 1 d .
Br1 Br 0.70870(6) 0.52497(5) 0.46836(5) 0.05793(16) Uani 0.50 1 d P
C1 C 0.70236(16) 0.77589(14) 0.69492(14) 0.0241(3) Uani 1 1 d .
C2 C 0.71776(18) 0.84852(15) 0.58494(15) 0.0294(4) Uani 1 1 d .
C3 C 0.6614(2) 0.83610(17) 0.50197(16) 0.0348(4) Uani 1 1 d .
C4 C 0.5811(2) 0.74901(19) 0.52744(17) 0.0372(5) Uani 1 1 d .
C5 C 0.55968(18) 0.67551(17) 0.63466(17) 0.0331(4) Uani 1 1 d .
C6 C 0.61832(16) 0.69109(15) 0.71526(15) 0.0268(4) Uani 1 1 d .
C7 C 0.76042(16) 0.69767(15) 0.90998(14) 0.0248(3) Uani 1 1 d .
C8 C 0.81866(17) 0.59250(16) 0.92042(15) 0.0281(4) Uani 1 1 d .
C9 C 0.82384(18) 0.50359(17) 1.01966(17) 0.0340(4) Uani 1 1 d .
C10 C 0.7692(2) 0.51699(18) 1.11657(16) 0.0374(4) Uani 1 1 d .
C11 C 0.7093(2) 0.61860(18) 1.11174(15) 0.0349(4) Uani 1 1 d .
C12 C 0.70686(18) 0.70574(16) 1.01033(15) 0.0286(4) Uani 1 1 d .
C13 C 0.93768(16) 0.81716(14) 0.75399(14) 0.0237(3) Uani 1 1 d .
C14 C 1.02141(17) 0.79024(15) 0.67251(15) 0.0259(3) Uani 1 1 d .
C15 C 1.15875(17) 0.80350(16) 0.64825(16) 0.0300(4) Uani 1 1 d .
C16 C 1.22060(17) 0.84496(16) 0.70868(17) 0.0318(4) Uani 1 1 d .
C17 C 1.14337(18) 0.87172(16) 0.79198(16) 0.0299(4) Uani 1 1 d .
C18 C 1.00659(17) 0.85728(15) 0.81285(14) 0.0261(3) Uani 1 1 d .
C19 C 0.57254(16) 0.93141(16) 0.78891(16) 0.0286(4) Uani 1 1 d .
H19A H 0.5247 0.8624 0.8319 0.034 Uiso 1 1 calc R
H19B H 0.5551 0.9566 0.7113 0.034 Uiso 1 1 calc R
C20 C 0.51857(17) 1.02089(17) 0.83524(17) 0.0319(4) Uani 1 1 d .
H20A H 0.5224 0.9900 0.9158 0.038 Uiso 1 1 calc R
H20B H 0.4227 1.0398 0.8240 0.038 Uiso 1 1 calc R
C21 C 0.59516(19) 1.12778(16) 0.78321(17) 0.0323(4) Uani 1 1 d .
H21A H 0.6256 1.1425 0.7041 0.039 Uiso 1 1 calc R
H21B H 0.5349 1.1916 0.7887 0.039 Uiso 1 1 calc R
C22 C 0.71605(18) 1.11524(15) 0.84277(15) 0.0274(4) Uani 1 1 d .
H22A H 0.7704 1.0471 0.8421 0.033 Uiso 1 1 calc R
H22B H 0.6830 1.1040 0.9208 0.033 Uiso 1 1 calc R
C23 C 0.7316(2) 1.32017(18) 0.7950(2) 0.0440(5) Uani 1 1 d .
H23A H 0.7956 1.3804 0.7646 0.053 Uiso 1 1 calc R
H23B H 0.6629 1.3390 0.7442 0.053 Uiso 1 1 calc R
C24 C 0.6621(3) 1.3190(2) 0.9060(2) 0.0547(6) Uani 1 1 d .
H24A H 0.5941 1.2632 0.9351 0.082 Uiso 1 1 calc R
H24B H 0.6185 1.3927 0.8972 0.082 Uiso 1 1 calc R
H24C H 0.7288 1.3006 0.9574 0.082 Uiso 1 1 calc R
C25 C 0.9191(2) 1.1809(2) 0.86882(18) 0.0410(5) Uani 1 1 d .
H25A H 0.8776 1.1717 0.9448 0.049 Uiso 1 1 calc R
H25B H 0.9618 1.1078 0.8711 0.049 Uiso 1 1 calc R
C26 C 1.0284(3) 1.2635(2) 0.8335(2) 0.0610(7) Uani 1 1 d .
H26A H 1.0757 1.2687 0.7608 0.091 Uiso 1 1 calc R
H26B H 1.0925 1.2382 0.8875 0.091 Uiso 1 1 calc R
H26C H 0.9875 1.3368 0.8292 0.091 Uiso 1 1 calc R
C27 C 0.8664(2) 1.23074(18) 0.67654(16) 0.0385(4) Uani 1 1 d .
H27A H 0.7919 1.2540 0.6308 0.046 Uiso 1 1 calc R
H27B H 0.9278 1.2927 0.6493 0.046 Uiso 1 1 calc R
C28 C 0.9428(3) 1.1303(2) 0.66036(19) 0.0487(6) Uani 1 1 d .
H28A H 1.0186 1.1077 0.7036 0.073 Uiso 1 1 calc R
H28B H 0.9768 1.1490 0.5820 0.073 Uiso 1 1 calc R
H28C H 0.8825 1.0689 0.6851 0.073 Uiso 1 1 calc R
C29 C 0.8679(4) 0.5177(2) 0.4825(3) 0.0818(11) Uani 1 1 d .
C30 C 0.9117(4) 0.5474(2) 0.5623(2) 0.0715(10) Uani 1 1 d .
H30 H 0.8486 0.5802 0.6046 0.086 Uiso 1 1 calc R
C31 C 1.0419(4) 0.5303(2) 0.5799(2) 0.0759(10) Uani 1 1 d .
H31 H 1.0710 0.5507 0.6341 0.091 Uiso 1 1 calc R
F1 F 0.79486(13) 0.93709(10) 0.55329(9) 0.0396(3) Uani 1 1 d .
F2 F 0.68539(16) 0.90771(12) 0.39641(10) 0.0542(4) Uani 1 1 d .
F3 F 0.52474(16) 0.73578(14) 0.44821(12) 0.0605(4) Uani 1 1 d .
F4 F 0.48273(13) 0.58897(13) 0.66125(12) 0.0532(4) Uani 1 1 d .
F5 F 0.58633(11) 0.61593(10) 0.81894(9) 0.0385(3) Uani 1 1 d .
F6 F 0.87567(11) 0.57330(9) 0.82825(10) 0.0365(3) Uani 1 1 d .
F7 F 0.88364(12) 0.40429(10) 1.02262(11) 0.0456(3) Uani 1 1 d .
F8 F 0.77643(14) 0.43250(12) 1.21385(11) 0.0550(4) Uani 1 1 d .
F9 F 0.65570(15) 0.63410(12) 1.20563(10) 0.0530(4) Uani 1 1 d .
F10 F 0.64744(12) 0.80236(10) 1.01634(9) 0.0383(3) Uani 1 1 d .
F11 F 0.97164(10) 0.74498(10) 0.61082(9) 0.0343(3) Uani 1 1 d .
F12 F 1.23222(11) 0.77449(11) 0.56772(11) 0.0434(3) Uani 1 1 d .
F13 F 1.35369(10) 0.85632(11) 0.68807(12) 0.0466(3) Uani 1 1 d .
F14 F 1.20202(11) 0.91311(11) 0.85234(11) 0.0429(3) Uani 1 1 d .
F15 F 0.93922(10) 0.88492(10) 0.89768(9) 0.0341(3) Uani 1 1 d .
N1 N 0.80798(16) 1.21231(13) 0.79566(13) 0.0314(3) Uani 1 1 d .
O1 O 0.71286(11) 0.90854(10) 0.79363(10) 0.0243(2) Uani 1 1 d .

loop_
_atom_site_aniso_label
_atom_site_aniso_U_11
_atom_site_aniso_U_22
_atom_site_aniso_U_33
_atom_site_aniso_U_23
_atom_site_aniso_U_13
_atom_site_aniso_U_12
B1 0.0232(8) 0.0238(9) 0.0237(9) -0.0077(8) -0.0049(7) -0.0048(7)
Br1 0.0595(3) 0.0620(3) 0.0668(3) -0.0367(3) -0.0266(3) 0.0113(2)
C1 0.0227(7) 0.0254(9) 0.0264(8) -0.0118(7) -0.0053(6) 0.0002(6)
C2 0.0324(9) 0.0265(9) 0.0298(9) -0.0099(8) -0.0077(7) -0.0007(7)
C3 0.0410(10) 0.0358(11) 0.0265(9) -0.0086(8) -0.0135(8) 0.0040(8)
C4 0.0353(9) 0.0481(12) 0.0369(11) -0.0213(10) -0.0190(8) 0.0039(9)
C5 0.0245(8) 0.0390(11) 0.0432(11) -0.0206(9) -0.0096(7) -0.0047(7)
C6 0.0231(7) 0.0299(9) 0.0284(9) -0.0108(8) -0.0053(6) -0.0023(7)
C7 0.0220(7) 0.0276(9) 0.0255(8) -0.0081(7) -0.0060(6) -0.0065(6)
C8 0.0247(8) 0.0301(9) 0.0285(9) -0.0083(8) -0.0065(7) -0.0033(7)
C9 0.0261(8) 0.0296(10) 0.0423(11) -0.0064(8) -0.0102(8) -0.0024(7)
C10 0.0352(9) 0.0369(11) 0.0292(10) 0.0043(8) -0.0106(8) -0.0096(8)
C11 0.0372(10) 0.0417(12) 0.0228(9) -0.0064(8) -0.0036(7) -0.0107(8)
C12 0.0288(8) 0.0293(9) 0.0275(9) -0.0089(8) -0.0046(7) -0.0060(7)
C13 0.0239(7) 0.0212(8) 0.0251(8) -0.0063(7) -0.0055(6) -0.0024(6)
C14 0.0250(8) 0.0240(9) 0.0304(9) -0.0105(7) -0.0062(7) -0.0022(6)
C15 0.0257(8) 0.0279(9) 0.0354(10) -0.0126(8) -0.0008(7) 0.0009(7)
C16 0.0205(7) 0.0291(10) 0.0441(11) -0.0109(8) -0.0066(7) -0.0015(7)
C17 0.0272(8) 0.0307(10) 0.0342(10) -0.0113(8) -0.0113(7) -0.0034(7)
C18 0.0258(8) 0.0271(9) 0.0250(8) -0.0079(7) -0.0063(6) -0.0016(6)
C19 0.0222(7) 0.0329(10) 0.0373(10) -0.0189(8) -0.0076(7) -0.0010(7)
C20 0.0234(8) 0.0396(11) 0.0401(10) -0.0231(9) -0.0047(7) -0.0007(7)
C21 0.0323(9) 0.0302(10) 0.0390(10) -0.0162(8) -0.0128(8) 0.0038(7)
C22 0.0320(8) 0.0267(9) 0.0235(8) -0.0074(7) -0.0051(7) -0.0073(7)
C23 0.0511(12) 0.0278(10) 0.0533(13) -0.0142(10) -0.0053(10) -0.0079(9)
C24 0.0555(14) 0.0503(15) 0.0710(17) -0.0385(14) 0.0017(12) -0.0111(11)
C25 0.0414(10) 0.0458(13) 0.0360(11) -0.0090(9) -0.0124(9) -0.0154(9)
C26 0.0573(15) 0.0663(18) 0.0598(16) -0.0125(14) -0.0160(12) -0.0332(13)
C27 0.0476(11) 0.0340(11) 0.0262(9) -0.0014(8) -0.0051(8) -0.0067(9)
C28 0.0559(13) 0.0488(14) 0.0321(11) -0.0097(10) 0.0042(10) -0.0004(11)
C29 0.138(3) 0.0377(14) 0.0601(18) -0.0183(13) 0.0302(19) -0.0316(17)
C30 0.121(3) 0.0432(15) 0.0509(16) -0.0266(13) 0.0292(17) -0.0333(17)
C31 0.136(3) 0.0425(15) 0.0493(16) -0.0230(13) 0.0205(18) -0.0321(18)
F1 0.0554(7) 0.0289(6) 0.0314(6) -0.0030(5) -0.0107(5) -0.0126(5)
F2 0.0763(9) 0.0533(8) 0.0286(6) -0.0034(6) -0.0225(6) -0.0059(7)
F3 0.0698(9) 0.0777(11) 0.0474(8) -0.0255(8) -0.0343(7) -0.0104(8)
F4 0.0497(7) 0.0633(9) 0.0564(8) -0.0238(7) -0.0131(6) -0.0279(7)
F5 0.0393(6) 0.0423(7) 0.0321(6) -0.0067(5) -0.0054(5) -0.0192(5)
F6 0.0390(6) 0.0316(6) 0.0371(6) -0.0129(5) -0.0029(5) 0.0029(5)
F7 0.0401(6) 0.0299(6) 0.0563(8) -0.0038(6) -0.0123(6) 0.0047(5)
F8 0.0601(8) 0.0475(8) 0.0359(7) 0.0103(6) -0.0109(6) -0.0041(6)
F9 0.0729(9) 0.0547(9) 0.0246(6) -0.0086(6) 0.0008(6) -0.0097(7)
F10 0.0519(7) 0.0344(6) 0.0283(6) -0.0132(5) 0.0004(5) -0.0037(5)
F11 0.0311(5) 0.0415(7) 0.0396(6) -0.0256(5) -0.0010(4) -0.0062(5)
F12 0.0290(5) 0.0545(8) 0.0526(8) -0.0313(7) 0.0059(5) -0.0009(5)
F13 0.0184(5) 0.0556(8) 0.0710(9) -0.0295(7) -0.0051(5) -0.0029(5)
F14 0.0315(6) 0.0588(8) 0.0496(7) -0.0272(7) -0.0142(5) -0.0086(5)
F15 0.0302(5) 0.0490(7) 0.0308(6) -0.0219(5) -0.0073(4) -0.0024(5)
N1 0.0379(8) 0.0275(8) 0.0278(8) -0.0064(7) -0.0072(6) -0.0077(6)
O1 0.0201(5) 0.0266(6) 0.0284(6) -0.0116(5) -0.0052(4) -0.0026(4)

loop_
_atom_type_symbol
_atom_type_description
_atom_type_scat_dispersion_real
_atom_type_scat_dispersion_imag
_atom_type_scat_source
C C 0.0033 0.0016 'International Tables Vol C Tables 4.2.6.8 and 6.1.1.4'
H H 0.0000 0.0000 'International Tables Vol C Tables 4.2.6.8 and 6.1.1.4'
N N 0.0061 0.0033 'International Tables Vol C Tables 4.2.6.8 and 6.1.1.4'
O O 0.0106 0.0060 'International Tables Vol C Tables 4.2.6.8 and 6.1.1.4'
B B 0.0013 0.0007 'International Tables Vol C Tables 4.2.6.8 and 6.1.1.4'
F F 0.0171 0.0103 'International Tables Vol C Tables 4.2.6.8 and 6.1.1.4'
Br Br -0.2901 2.4595 'International Tables Vol C Tables 4.2.6.8 and 6.1.1.4'

loop_
_geom_angle_atom_site_label_1
_geom_angle_atom_site_label_2
_geom_angle_atom_site_label_3
_geom_angle
_geom_angle_site_symmetry_1
_geom_angle_site_symmetry_3
O1 B1 C1 109.21(14) . .
O1 B1 C7 113.07(14) . .
C1 B1 C7 112.14(14) . .
O1 B1 C13 106.22(13) . .
C1 B1 C13 113.07(14) . .
C7 B1 C13 102.93(13) . .
C6 C1 C2 113.04(16) . .
C6 C1 B1 127.15(15) . .
C2 C1 B1 119.60(15) . .
F1 C2 C3 115.87(17) . .
F1 C2 C1 119.62(16) . .
C3 C2 C1 124.49(18) . .
F2 C3 C4 119.60(17) . .
F2 C3 C2 120.96(19) . .
C4 C3 C2 119.44(18) . .
F3 C4 C5 120.55(19) . .
F3 C4 C3 120.4(2) . .
C5 C4 C3 119.05(17) . .
F4 C5 C4 120.07(17) . .
F4 C5 C6 120.35(18) . .
C4 C5 C6 119.58(17) . .
F5 C6 C1 121.11(15) . .
F5 C6 C5 114.56(16) . .
C1 C6 C5 124.33(17) . .
C12 C7 C8 113.21(16) . .
C12 C7 B1 125.74(16) . .
C8 C7 B1 120.76(15) . .
F6 C8 C9 116.20(17) . .
F6 C8 C7 119.30(16) . .
C9 C8 C7 124.50(18) . .
F7 C9 C10 119.72(18) . .
F7 C9 C8 120.75(18) . .
C10 C9 C8 119.52(19) . .
F8 C10 C11 120.9(2) . .
F8 C10 C9 120.4(2) . .
C11 C10 C9 118.78(18) . .
F9 C11 C10 119.95(18) . .
F9 C11 C12 120.27(19) . .
C10 C11 C12 119.77(18) . .
F10 C12 C7 121.48(16) . .
F10 C12 C11 114.31(16) . .
C7 C12 C11 124.21(18) . .
C14 C13 C18 112.88(15) . .
C14 C13 B1 127.13(15) . .
C18 C13 B1 119.97(15) . .
F11 C14 C15 114.55(15) . .
F11 C14 C13 120.57(14) . .
C15 C14 C13 124.87(16) . .
F12 C15 C16 119.93(15) . .
F12 C15 C14 120.68(16) . .
C16 C15 C14 119.38(16) . .
F13 C16 C17 121.01(17) . .
F13 C16 C15 120.35(17) . .
C17 C16 C15 118.63(16) . .
F14 C17 C16 119.67(15) . .
F14 C17 C18 120.48(17) . .
C16 C17 C18 119.85(16) . .
F15 C18 C17 115.44(15) . .
F15 C18 C13 120.18(15) . .
C17 C18 C13 124.39(16) . .
O1 C19 C20 111.02(14) . .
O1 C19 H19A 109.4 . .
C20 C19 H19A 109.4 . .
O1 C19 H19B 109.4 . .
C20 C19 H19B 109.4 . .
H19A C19 H19B 108.0 . .
C19 C20 C21 114.19(15) . .
C19 C20 H20A 108.7 . .
C21 C20 H20A 108.7 . .
C19 C20 H20B 108.7 . .
C21 C20 H20B 108.7 . .
H20A C20 H20B 107.6 . .
C22 C21 C20 109.51(16) . .
C22 C21 H21A 109.8 . .
C20 C21 H21A 109.8 . .
C22 C21 H21B 109.8 . .
C20 C21 H21B 109.8 . .
H21A C21 H21B 108.2 . .
C21 C22 N1 115.81(15) . .
C21 C22 H22A 108.3 . .
N1 C22 H22A 108.3 . .
C21 C22 H22B 108.3 . .
N1 C22 H22B 108.3 . .
H22A C22 H22B 107.4 . .
C24 C23 N1 115.73(19) . .
C24 C23 H23A 108.3 . .
N1 C23 H23A 108.3 . .
C24 C23 H23B 108.3 . .
N1 C23 H23B 108.3 . .
H23A C23 H23B 107.4 . .
C23 C24 H24A 109.5 . .
C23 C24 H24B 109.5 . .
H24A C24 H24B 109.5 . .
C23 C24 H24C 109.5 . .
H24A C24 H24C 109.5 . .
H24B C24 H24C 109.5 . .
C26 C25 N1 115.40(19) . .
C26 C25 H25A 108.4 . .
N1 C25 H25A 108.4 . .
C26 C25 H25B 108.4 . .
N1 C25 H25B 108.4 . .
H25A C25 H25B 107.5 . .
C25 C26 H26A 109.5 . .
C25 C26 H26B 109.5 . .
H26A C26 H26B 109.5 . .
C25 C26 H26C 109.5 . .
H26A C26 H26C 109.5 . .
H26B C26 H26C 109.5 . .
C28 C27 N1 114.63(17) . .
C28 C27 H27A 108.6 . .
N1 C27 H27A 108.6 . .
C28 C27 H27B 108.6 . .
N1 C27 H27B 108.6 . .
H27A C27 H27B 107.6 . .
C27 C28 H28A 109.5 . .
C27 C28 H28B 109.5 . .
H28A C28 H28B 109.5 . .
C27 C28 H28C 109.5 . .
H28A C28 H28C 109.5 . .
H28B C28 H28C 109.5 . .
C31 C29 C30 120.3(4) 2_766 .
C31 C29 Br1 117.2(3) 2_766 .
C30 C29 Br1 122.1(3) . .
C31 C30 C29 121.1(3) . .
C31 C30 H30 119.5 . .
C29 C30 H30 119.5 . .
C30 C31 C29 118.6(3) . 2_766
C30 C31 H31 120.7 . .
C29 C31 H31 120.7 2_766 .
C25 N1 C23 111.08(16) . .
C25 N1 C22 105.95(14) . .
C23 N1 C22 111.38(15) . .
C25 N1 C27 110.77(16) . .
C23 N1 C27 107.04(16) . .
C22 N1 C27 110.68(15) . .
C19 O1 B1 117.71(13) . .

loop_
_geom_bond_atom_site_label_1
_geom_bond_atom_site_label_2
_geom_bond_distance
_geom_bond_site_symmetry_2
B1 O1 1.461(2) .
B1 C1 1.666(2) .
B1 C7 1.670(3) .
B1 C13 1.670(2) .
Br1 C29 1.633(4) .
C1 C6 1.385(2) .
C1 C2 1.392(3) .
C2 F1 1.355(2) .
C2 C3 1.384(3) .
C3 F2 1.349(2) .
C3 C4 1.372(3) .
C4 F3 1.344(2) .
C4 C5 1.371(3) .
C5 F4 1.342(2) .
C5 C6 1.388(2) .
C6 F5 1.356(2) .
C7 C12 1.386(2) .
C7 C8 1.391(3) .
C8 F6 1.359(2) .
C8 C9 1.382(3) .
C9 F7 1.351(2) .
C9 C10 1.376(3) .
C10 F8 1.341(2) .
C10 C11 1.372(3) .
C11 F9 1.349(2) .
C11 C12 1.387(3) .
C12 F10 1.355(2) .
C13 C14 1.384(2) .
C13 C18 1.391(2) .
C14 F11 1.355(2) .
C14 C15 1.383(2) .
C15 F12 1.345(2) .
C15 C16 1.375(3) .
C16 F13 1.337(2) .
C16 C17 1.375(3) .
C17 F14 1.355(2) .
C17 C18 1.380(2) .
C18 F15 1.360(2) .
C19 O1 1.418(2) .
C19 C20 1.523(2) .
C19 H19A 0.9900 .
C19 H19B 0.9900 .
C20 C21 1.530(3) .
C20 H20A 0.9900 .
C20 H20B 0.9900 .
C21 C22 1.518(3) .
C21 H21A 0.9900 .
C21 H21B 0.9900 .
C22 N1 1.522(2) .
C22 H22A 0.9900 .
C22 H22B 0.9900 .
C23 C24 1.514(3) .
C23 N1 1.519(3) .
C23 H23A 0.9900 .
C23 H23B 0.9900 .
C24 H24A 0.9800 .
C24 H24B 0.9800 .
C24 H24C 0.9800 .
C25 C26 1.518(3) .
C25 N1 1.519(3) .
C25 H25A 0.9900 .
C25 H25B 0.9900 .
C26 H26A 0.9800 .
C26 H26B 0.9800 .
C26 H26C 0.9800 .
C27 C28 1.509(3) .
C27 N1 1.524(3) .
C27 H27A 0.9900 .
C27 H27B 0.9900 .
C28 H28A 0.9800 .
C28 H28B 0.9800 .
C28 H28C 0.9800 .
C29 C31 1.384(5) 2_766
C29 C30 1.401(5) .
C30 C31 1.349(5) .
C30 H30 0.9500 .
C31 C29 1.384(5) 2_766
C31 H31 0.9500 .
